data_7048483
loop_
_publ_author_name
'Pal, Nabhendu'
'Majumdar, Amit'

_publ_section_title
;
 Transfer of hydrosulfide from thiols to iron(ii): a convenient synthetic
 route to nonheme diiron(ii)-hydrosulfide complexes.
;
_journal_issue 18
_journal_name_full 'Dalton transactions (Cambridge, England : 2003)'
_journal_page_first 5903
_journal_page_last 5908
_journal_paper_doi 10.1039/c8dt04092c
_journal_volume 48
_journal_year 2019
_chemical_formula_moiety 'C46 H59 Fe2 N11 O3 S, 2(B F4)'
_chemical_formula_sum 'C46 H59 B2 F8 Fe2 N11 O3 S'
_chemical_formula_weight 1131.42
_space_group_crystal_system monoclinic
_space_group_IT_number 14
_space_group_name_Hall '-P 2yn'
_space_group_name_H-M_alt 'P 1 21/n 1'
_symmetry_space_group_name_Hall '-P 2yn'
_symmetry_space_group_name_H-M 'P 1 21/n 1'
_atom_sites_solution_hydrogens mixed
_atom_sites_solution_primary dual
_audit_creation_date 2018-10-01
_audit_creation_method
;
Olex2 1.2
(compiled 2018.05.29 svn.r3508 for OlexSys, GUI svn.r5506)
;
_audit_update_record
;
2018-10-04 deposited with the CCDC.
2019-01-04 downloaded from the CCDC.
;
_cell_angle_alpha 90
_cell_angle_beta 97.816(3)
_cell_angle_gamma 90
_cell_formula_units_Z 4
_cell_length_a 13.9837(16)
_cell_length_b 22.878(3)
_cell_length_c 16.0002(16)
_cell_measurement_reflns_used 9895
_cell_measurement_temperature 100(2)
_cell_measurement_theta_max 24.15
_cell_measurement_theta_min 2.26
_cell_volume 5071.2(10)
_computing_cell_refinement 'SAINT v8.38A (Bruker, 2016)'
_computing_data_collection 'APEX2 v2017.3-0 (Bruker-Axs,2016)'
_computing_data_reduction 'SAINT v8.38A (Bruker, 2016)'
_computing_molecular_graphics 'Olex2 (Dolomanov et al., 2009)'
_computing_publication_material 'Olex2 (Dolomanov et al., 2009)'
_computing_structure_refinement 'ShelXL (Sheldrick, 2015)'
_computing_structure_solution 'ShelXD (Sheldrick, 2015)'
_diffrn_ambient_temperature 100(2)
_diffrn_measured_fraction_theta_full 0.999
_diffrn_measured_fraction_theta_max 0.996
_diffrn_measurement_device_type 'Bruker D8VENTURE with PHOTON II Detector'
_diffrn_measurement_method 'phi, omega and kappa scan'
_diffrn_radiation_probe x-ray
_diffrn_radiation_type MoK\a
_diffrn_radiation_wavelength 0.71073
_diffrn_reflns_av_R_equivalents 0.1543
_diffrn_reflns_av_unetI/netI 0.0680
_diffrn_reflns_Laue_measured_fraction_full 0.999
_diffrn_reflns_Laue_measured_fraction_max 0.996
_diffrn_reflns_limit_h_max 17
_diffrn_reflns_limit_h_min -17
_diffrn_reflns_limit_k_max 27
_diffrn_reflns_limit_k_min -27
_diffrn_reflns_limit_l_max 19
_diffrn_reflns_limit_l_min -19
_diffrn_reflns_number 129203
_diffrn_reflns_point_group_measured_fraction_full 0.999
_diffrn_reflns_point_group_measured_fraction_max 0.996
_diffrn_reflns_theta_full 25.242
_diffrn_reflns_theta_max 25.746
_diffrn_reflns_theta_min 2.196
_diffrn_source_type Micro-focus
_diffrn_standards_number 0
_exptl_absorpt_coefficient_mu 0.695
_exptl_absorpt_correction_T_max 0.7453
_exptl_absorpt_correction_T_min 0.6561
_exptl_absorpt_correction_type multi-scan
_exptl_absorpt_process_details
;
SADABS-2016/2 (Bruker,2016/2) was used for absorption correction.
wR2(int) was 0.1258 before and 0.0963 after correction.
The Ratio of minimum to maximum transmission is 0.8803.
The \l/2 correction factor is Not present.
;
_exptl_crystal_colour colorless
_exptl_crystal_density_diffrn 1.482
_exptl_crystal_density_method 'not measured'
_exptl_crystal_description block
_exptl_crystal_F_000 2344
_exptl_crystal_size_max 0.22
_exptl_crystal_size_mid 0.18
_exptl_crystal_size_min 0.14
_refine_diff_density_max 1.732
_refine_diff_density_min -1.212
_refine_diff_density_rms 0.138
_refine_ls_extinction_method none
_refine_ls_goodness_of_fit_ref 1.613
_refine_ls_hydrogen_treatment constr
_refine_ls_matrix_type full
_refine_ls_number_parameters 568
_refine_ls_number_reflns 9652
_refine_ls_number_restraints 93
_refine_ls_restrained_S_all 1.623
_refine_ls_R_factor_all 0.2097
_refine_ls_R_factor_gt 0.1418
_refine_ls_shift/su_max 0.000
_refine_ls_shift/su_mean 0.000
_refine_ls_structure_factor_coef Fsqd
_refine_ls_weighting_details 'w=1/[\s^2^(Fo^2^)+(0.2000P)^2^] where P=(Fo^2^+2Fc^2^)/3'
_refine_ls_weighting_scheme calc
_refine_ls_wR_factor_gt 0.4088
_refine_ls_wR_factor_ref 0.4539
_reflns_Friedel_coverage 0.000
_reflns_number_gt 5473
_reflns_number_total 9652
_reflns_threshold_expression 'I > 2\s(I)'
_cod_data_source_file c8dt04092c2.cif
_cod_data_source_block 1a
_cod_depositor_comments 'Adding full bibliography for 7048480--7048483.cif.'
_cod_database_code 7048483
_shelxl_version_number 2014-3
_shelx_space_group_comment
;
The symmetry employed for this shelxl refinement is uniquely defined
by the following loop, which should always be used as a source of
symmetry information in preference to the above space-group names.
They are only intended as comments.
;
_shelx_estimated_absorpt_t_max 0.909
_shelx_estimated_absorpt_t_min 0.862
_olex2_refinement_description
;
1. Fixed Uiso
 At 1.2 times of:
  All C(H) groups, All C(H,H) groups, All C(H,H,H,H) groups, All S(H) groups
 At 1.5 times of:
  All C(H,H,H) groups, All O(H,H) groups
2. Restrained distances
 S1-H1
 1.2 with sigma of 0.02
 C45B-C44B
 2.41 with sigma of 0.02
 C2A-C1 \\sim C2B-C1 \\sim C23A-C1 \\sim C23B-C1
 with sigma of 0.02
 N6-C23A \\sim N6-C23B \\sim N1-C2A \\sim N1-C2B
 with sigma of 0.02
 N6-C23A \\sim N6-C23B \\sim N1-C2A \\sim N1-C2B \\sim N1-C13B \\sim N1-C13A
\\sim N6-C24B \\sim N6-C24A
 with sigma of 0.02
 C35-C34A \\sim C35-C34B
 with sigma of 0.02
 N6-C34B \\sim N6-C34A
 with sigma of 0.02
 C22B-C21B \\sim C22A-C21A
 with sigma of 0.02
 C25-C24A \\sim C25-C24B
 with sigma of 0.02
 C14A-C13A \\sim C14B-C13B
 with sigma of 0.02
 N4-C14A \\sim N4-C14B \\sim N5A-C14A \\sim N5B-C14B
 with sigma of 0.02
 N4-C15 \\sim N5A-C20 \\sim N5B-C20
 with sigma of 0.02
 C43A-C42 \\sim C43B-C42
 with sigma of 0.02
 N11-C45B \\sim N11-C45A \\sim N11-C44A \\sim N11-C44B
 with sigma of 0.02
 F4A-B1 \\sim F4B-B1 \\sim F3A-B1 \\sim F3B-B1 \\sim F2A-B1 \\sim F2B-B1
 with sigma of 0.02
 F5B-B2 \\sim F5A-B2 \\sim F7B-B2 \\sim F7A-B2 \\sim F8-B2 \\sim F6A-B2 \\sim
F6B-B2
 with sigma of 0.02
 N4-C14A \\sim N5A-C14A \\sim N5B-C14B \\sim N4-C14B
 with sigma of 0.02
 N5A-C20 \\sim N5B-C20 \\sim N4-C15
 with sigma of 0.02
3. Uiso/Uaniso restraints and constraints
Uanis(C23A) = Uanis(C23B) = Uanis(C2A) = Uanis(C2B) = Uanis(C13A) = Uanis(C13B)
= Uanis(C14A) = Uanis(C14B) = Uanis(C24B) = Uanis(C24A)
Uanis(C34A) = Uanis(C34B)
Uanis(C22A) = Uanis(C22B) = Uanis(C21B) = Uanis(C21A)
Uanis(N4) = Uanis(N5A) = Uanis(N5B) = Uanis(C21A) = Uanis(C21B) = Uanis(C22A) =
Uanis(C22B)
Uanis(C14A) = Uanis(C14B) = Uanis(C15) = Uanis(C20) = Uanis(C19) = Uanis(C18) =
Uanis(C17) = Uanis(C16)
Uanis(C45B) = Uanis(C45A) = Uanis(C44B) = Uanis(C44A) = Uanis(N11) = Uanis(C46)
= Uanis(O3)
Uanis(C42) = Uanis(C43B) = Uanis(C43A)
Uanis(F6A) = Uanis(F6B) = Uanis(F7B) = Uanis(F7A) = Uanis(F5B) = Uanis(F5A) =
Uanis(F8)
Uanis(F3B) = Uanis(F3A) = Uanis(F1) = Uanis(F2A) = Uanis(F2B) = Uanis(F4A) =
Uanis(F4B)
Uanis(B2) = Uanis(B1)
4. Others
 Sof(N5B)=Sof(H1B)=Sof(C2B)=Sof(H2BA)=Sof(H2BB)=Sof(C13B)=Sof(H13C)=Sof(H13D)=
 Sof(C14B)=Sof(C21B)=Sof(H21C)=Sof(H21D)=Sof(C22B)=Sof(H22D)=Sof(H22E)=
 Sof(H22F)=Sof(C23B)=Sof(H23C)=Sof(H23D)=Sof(C24B)=Sof(H24C)=Sof(H24D)=
 Sof(C34B)=Sof(H34C)=Sof(H34D)=Sof(H42C)=Sof(H42D)=Sof(C43B)=Sof(H43D)=
 Sof(H43E)=Sof(H43F)=Sof(F2B)=Sof(F3B)=Sof(F4B)=Sof(F5B)=Sof(F6B)=Sof(F7B)=
 Sof(C44B)=Sof(H44D)=Sof(H44E)=Sof(H44F)=Sof(C45B)=Sof(H45D)=Sof(H45E)=
 Sof(H45F)=1-FVAR(1)
 Sof(N5A)=Sof(H1A)=Sof(C2A)=Sof(H2AA)=Sof(H2AB)=Sof(C13A)=Sof(H13A)=Sof(H13B)=
 Sof(C14A)=Sof(C21A)=Sof(H21A)=Sof(H21B)=Sof(C22A)=Sof(H22A)=Sof(H22B)=
 Sof(H22C)=Sof(C23A)=Sof(H23A)=Sof(H23B)=Sof(C24A)=Sof(H24A)=Sof(H24B)=
 Sof(C34A)=Sof(H34A)=Sof(H34B)=Sof(H42A)=Sof(H42B)=Sof(C43A)=Sof(H43A)=
 Sof(H43B)=Sof(H43C)=Sof(F2A)=Sof(F3A)=Sof(F4A)=Sof(F5A)=Sof(F6A)=Sof(F7A)=
 Sof(C44A)=Sof(H44A)=Sof(H44B)=Sof(H44C)=Sof(C45A)=Sof(H45A)=Sof(H45B)=
 Sof(H45C)=FVAR(1)
5.a Rotating group:
 O2(H2A,H2B)
5.b Ternary CH refined with riding coordinates:
 C1(H1A), C1(H1B)
5.c Secondary CH2 refined with riding coordinates:
 C2A(H2AA,H2AB), C2B(H2BA,H2BB), C3(H3A,H3B), C11(H11A,H11B), C13A(H13A,H13B),
 C13B(H13C,H13D), C21A(H21A,H21B), C21B(H21C,H21D), C23A(H23A,H23B), C23B(H23C,
 H23D), C24A(H24A,H24B), C24B(H24C,H24D), C32(H32A,H32B), C34A(H34A,H34B),
 C34B(H34C,H34D), C42(H42A,H42B), C42(H42C,H42D)
5.d Me refined with riding coordinates:
 C22A(H22A,H22B,H22C), C22B(H22D,H22E,H22F), C43A(H43A,H43B,H43C), C43B(H43D,
 H43E,H43F), C44A(H44A,H44B,H44C), C44B(H44D,H44E,H44F)
5.e Aromatic/amide H refined with riding coordinates:
 C6(H6), C7(H7), C8(H8), C9(H9), C16(H16), C17(H17), C18(H18), C19(H19),
 C27(H27), C28(H28), C29(H29), C30(H30), C37(H37), C38(H38), C39(H39), C40(H40),
  C46(H46)
5.f Tetrahedral OH refined with riding coordinates:
 S1(H1)
5.g Idealised Me refined as rotating group:
 C12(H12A,H12B,H12C), C33(H33A,H33B,H33C), C45A(H45A,H45B,H45C), C45B(H45D,
 H45E,H45F)
;
_olex2_submission_special_instructions 'No special instructions were received'

loop_
_space_group_symop_operation_xyz
'x, y, z'
'-x+1/2, y+1/2, -z+1/2'
'-x, -y, -z'
'x-1/2, -y-1/2, z-1/2'

loop_
_atom_site_label
_atom_site_type_symbol
_atom_site_fract_x
_atom_site_fract_y
_atom_site_fract_z
_atom_site_U_iso_or_equiv
_atom_site_adp_type
_atom_site_occupancy
_atom_site_site_symmetry_order
_atom_site_calc_flag
_atom_site_refinement_flags_posn
_atom_site_refinement_flags_occupancy
_atom_site_disorder_assembly
_atom_site_disorder_group
Fe1 Fe 0.41084(11) 0.28869(5) 0.62336(8) 0.0595(5) Uani 1 1 d . . . .
Fe2 Fe 0.46277(10) 0.28173(6) 0.40437(8) 0.0575(5) Uani 1 1 d . . . .
S1 S 0.4023(4) 0.18737(19) 0.6019(3) 0.1252(15) Uani 1 1 d D . . .
H1 H 0.4139 0.1629 0.6688 0.150 Uiso 1 1 calc DR . . .
O1 O 0.4485(5) 0.3202(3) 0.5148(3) 0.0643(17) Uani 1 1 d . . . .
O2 O 0.4269(7) 0.1966(3) 0.4325(6) 0.105(3) Uani 1 1 d . . . .
H2A H 0.4156 0.1921 0.4882 0.157 Uiso 1 1 d GR . . .
H2B H 0.4768 0.1699 0.4305 0.157 Uiso 1 1 d GR . . .
N1 N 0.4147(6) 0.3866(3) 0.6565(5) 0.067(2) Uani 1 1 d D . . .
N2 N 0.5063(6) 0.2920(3) 0.7352(4) 0.0553(18) Uani 1 1 d . . . .
N3 N 0.5844(6) 0.3413(3) 0.8446(5) 0.064(2) Uani 1 1 d . . . .
N4 N 0.2684(7) 0.3041(5) 0.6443(6) 0.087(2) Uani 1 1 d D . . .
N5A N 0.1525(10) 0.3701(6) 0.6408(9) 0.087(2) Uani 0.675(5) 1 d D P A 1
N5B N 0.1479(18) 0.3642(10) 0.6761(18) 0.087(2) Uani 0.325(5) 1 d D P A 2
N6 N 0.4974(6) 0.3756(3) 0.3689(4) 0.068(2) Uani 1 1 d D . . .
N7 N 0.6031(7) 0.2720(5) 0.3744(5) 0.080(3) Uani 1 1 d . . . .
N8 N 0.7451(8) 0.3086(7) 0.3554(8) 0.128(5) Uani 1 1 d . . . .
N9 N 0.3717(6) 0.2955(3) 0.2943(5) 0.0608(19) Uani 1 1 d . . . .
N10 N 0.3062(6) 0.3551(3) 0.1931(5) 0.063(2) Uani 1 1 d . . . .
C1 C 0.4548(6) 0.3822(4) 0.5134(5) 0.059(2) Uani 1 1 d D . . .
H1A H 0.3893 0.3978 0.4916 0.070 Uiso 0.675(5) 1 calc R P A 1
H1B H 0.5232 0.3910 0.5367 0.070 Uiso 0.325(5) 1 calc R P A 2
C2A C 0.4852(12) 0.4084(8) 0.5968(8) 0.0898(13) Uani 0.675(5) 1 d D P A 1
H2AA H 0.4831 0.4516 0.5927 0.108 Uiso 0.675(5) 1 calc R P A 1
H2AB H 0.5520 0.3964 0.6184 0.108 Uiso 0.675(5) 1 calc R P A 1
C2B C 0.395(2) 0.4143(13) 0.5697(11) 0.0898(13) Uani 0.325(5) 1 d D P A 2
H2BA H 0.3261 0.4114 0.5474 0.108 Uiso 0.325(5) 1 calc R P A 2
H2BB H 0.4137 0.4561 0.5728 0.108 Uiso 0.325(5) 1 calc R P A 2
C3 C 0.4709(11) 0.3981(5) 0.7351(8) 0.099(4) Uani 1 1 d . . . .
H3A H 0.4285 0.4124 0.7754 0.119 Uiso 1 1 calc R . . .
H3B H 0.5184 0.4292 0.7280 0.119 Uiso 1 1 calc R . . .
C4 C 0.5238(7) 0.3438(4) 0.7709(6) 0.060(2) Uani 1 1 d . . . .
C5 C 0.5632(7) 0.2530(4) 0.7890(5) 0.055(2) Uani 1 1 d . . . .
C6 C 0.5732(7) 0.1926(4) 0.7832(7) 0.068(3) Uani 1 1 d . . . .
H6 H 0.5403 0.1715 0.7368 0.081 Uiso 1 1 calc R . . .
C7 C 0.6309(8) 0.1647(5) 0.8451(6) 0.070(3) Uani 1 1 d . . . .
H7 H 0.6373 0.1234 0.8429 0.084 Uiso 1 1 calc R . . .
C8 C 0.6815(9) 0.1955(6) 0.9126(9) 0.094(4) Uani 1 1 d . . . .
H8 H 0.7230 0.1744 0.9539 0.113 Uiso 1 1 calc R . . .
C9 C 0.6735(7) 0.2568(5) 0.9219(6) 0.069(3) Uani 1 1 d . . . .
H9 H 0.7066 0.2781 0.9680 0.082 Uiso 1 1 calc R . . .
C10 C 0.6108(7) 0.2829(4) 0.8549(6) 0.062(2) Uani 1 1 d . . . .
C11 C 0.6118(8) 0.3894(5) 0.9035(6) 0.076(3) Uani 1 1 d . . . .
H11A H 0.6142 0.3751 0.9621 0.091 Uiso 1 1 calc R . . .
H11B H 0.5624 0.4206 0.8945 0.091 Uiso 1 1 calc R . . .
C12 C 0.7112(10) 0.4149(6) 0.8911(10) 0.115(5) Uani 1 1 d . . . .
H12A H 0.7040 0.4403 0.8413 0.173 Uiso 1 1 calc GR . . .
H12B H 0.7557 0.3829 0.8831 0.173 Uiso 1 1 calc GR . . .
H12C H 0.7370 0.4377 0.9410 0.173 Uiso 1 1 calc GR . . .
C13A C 0.3166(10) 0.4111(8) 0.6372(11) 0.0898(13) Uani 0.675(5) 1 d D P A 1
H13A H 0.3059 0.4416 0.6789 0.108 Uiso 0.675(5) 1 calc R P A 1
H13B H 0.3076 0.4290 0.5803 0.108 Uiso 0.675(5) 1 calc R P A 1
C13B C 0.3207(17) 0.3947(16) 0.696(2) 0.0898(13) Uani 0.325(5) 1 d D P A 2
H13C H 0.3382 0.3933 0.7585 0.108 Uiso 0.325(5) 1 calc R P A 2
H13D H 0.2961 0.4346 0.6821 0.108 Uiso 0.325(5) 1 calc R P A 2
C14A C 0.2490(11) 0.3627(6) 0.6409(11) 0.0898(13) Uani 0.675(5) 1 d D P A 1
C14B C 0.2413(19) 0.3541(11) 0.674(2) 0.0898(13) Uani 0.325(5) 1 d D P A 2
C15 C 0.1818(9) 0.2742(6) 0.6386(7) 0.0898(13) Uani 1 1 d D . . .
C16 C 0.1603(10) 0.2158(6) 0.6298(7) 0.0898(13) Uani 1 1 d . . . .
H16 H 0.2110 0.1878 0.6334 0.108 Uiso 1 1 calc R . . .
C17 C 0.0654(9) 0.1974(6) 0.6156(7) 0.0898(13) Uani 1 1 d . . . .
H17 H 0.0497 0.1573 0.6063 0.108 Uiso 1 1 calc R . . .
C18 C -0.0063(10) 0.2395(6) 0.6153(7) 0.0898(13) Uani 1 1 d . . . .
H18 H -0.0718 0.2271 0.6059 0.108 Uiso 1 1 calc R . . .
C19 C 0.0130(10) 0.2994(6) 0.6284(7) 0.0898(13) Uani 1 1 d . . . .
H19 H -0.0377 0.3269 0.6299 0.108 Uiso 1 1 calc R . . .
C20 C 0.1044(9) 0.3161(6) 0.6384(7) 0.0898(13) Uani 1 1 d D . . .
C21A C 0.1070(14) 0.4327(9) 0.6417(12) 0.087(2) Uani 0.675(5) 1 d D P A 1
H21A H 0.0516 0.4322 0.6743 0.105 Uiso 0.675(5) 1 calc R P A 1
H21B H 0.1555 0.4607 0.6689 0.105 Uiso 0.675(5) 1 calc R P A 1
C21B C 0.102(3) 0.4228(18) 0.687(2) 0.087(2) Uani 0.325(5) 1 d D P A 2
H21C H 0.1496 0.4499 0.7177 0.105 Uiso 0.325(5) 1 calc R P A 2
H21D H 0.0471 0.4185 0.7196 0.105 Uiso 0.325(5) 1 calc R P A 2
C22A C 0.0739(13) 0.4511(9) 0.5526(11) 0.087(2) Uani 0.675(5) 1 d D P A 1
H22A H 0.0452 0.4902 0.5524 0.131 Uiso 0.675(5) 1 calc R P A 1
H22B H 0.1291 0.4518 0.5209 0.131 Uiso 0.675(5) 1 calc R P A 1
H22C H 0.0256 0.4233 0.5262 0.131 Uiso 0.675(5) 1 calc R P A 1
C22B C 0.068(3) 0.4456(18) 0.600(2) 0.087(2) Uani 0.325(5) 1 d D P A 2
H22D H 0.0371 0.4839 0.6039 0.131 Uiso 0.325(5) 1 calc R P A 2
H22E H 0.1228 0.4496 0.5683 0.131 Uiso 0.325(5) 1 calc R P A 2
H22F H 0.0207 0.4183 0.5702 0.131 Uiso 0.325(5) 1 calc R P A 2
C23A C 0.5236(13) 0.4026(8) 0.4551(8) 0.0898(13) Uani 0.675(5) 1 d D P A 1
H23A H 0.5903 0.3913 0.4784 0.108 Uiso 0.675(5) 1 calc R P A 1
H23B H 0.5210 0.4457 0.4505 0.108 Uiso 0.675(5) 1 calc R P A 1
C23B C 0.441(2) 0.4095(13) 0.4300(12) 0.0898(13) Uani 0.325(5) 1 d D P A 2
H23C H 0.4638 0.4505 0.4346 0.108 Uiso 0.325(5) 1 calc R P A 2
H23D H 0.3714 0.4098 0.4075 0.108 Uiso 0.325(5) 1 calc R P A 2
C24A C 0.5875(11) 0.3725(8) 0.3233(11) 0.0898(13) Uani 0.675(5) 1 d D P A 1
H24A H 0.5680 0.3702 0.2615 0.108 Uiso 0.675(5) 1 calc R P A 1
H24B H 0.6275 0.4080 0.3357 0.108 Uiso 0.675(5) 1 calc R P A 1
C24B C 0.6075(12) 0.3793(12) 0.383(2) 0.0898(13) Uani 0.325(5) 1 d D P A 2
H24C H 0.6315 0.3863 0.4430 0.108 Uiso 0.325(5) 1 calc R P A 2
H24D H 0.6300 0.4115 0.3489 0.108 Uiso 0.325(5) 1 calc R P A 2
C25 C 0.6438(9) 0.3195(8) 0.3537(10) 0.115(5) Uani 1 1 d D . . .
C26 C 0.6737(9) 0.2299(7) 0.3829(7) 0.086(4) Uani 1 1 d . . . .
C27 C 0.6651(9) 0.1683(6) 0.3931(8) 0.091(4) Uani 1 1 d . . . .
H27 H 0.6042 0.1497 0.3921 0.110 Uiso 1 1 calc R . . .
C28 C 0.7520(12) 0.1368(8) 0.4048(10) 0.132(6) Uani 1 1 d . . . .
H28 H 0.7521 0.0962 0.4173 0.158 Uiso 1 1 calc R . . .
C29 C 0.8344(13) 0.1647(9) 0.3982(10) 0.131(6) Uani 1 1 d . . . .
H29 H 0.8900 0.1405 0.4013 0.157 Uiso 1 1 calc R . . .
C30 C 0.8504(10) 0.2222(9) 0.3878(9) 0.110(5) Uani 1 1 d . . . .
H30 H 0.9122 0.2398 0.3892 0.132 Uiso 1 1 calc R . . .
C31 C 0.7610(11) 0.2525(7) 0.3744(9) 0.100(4) Uani 1 1 d . . . .
C32 C 0.8133(11) 0.3531(7) 0.3258(9) 0.123(5) Uani 1 1 d . . . .
H32A H 0.8624 0.3340 0.2960 0.147 Uiso 1 1 calc R . . .
H32B H 0.7777 0.3823 0.2878 0.147 Uiso 1 1 calc R . . .
C33 C 0.8590(13) 0.3811(7) 0.4061(9) 0.130(6) Uani 1 1 d . . . .
H33A H 0.8955 0.4157 0.3929 0.195 Uiso 1 1 calc GR . . .
H33B H 0.9027 0.3532 0.4382 0.195 Uiso 1 1 calc GR . . .
H33C H 0.8087 0.3928 0.4398 0.195 Uiso 1 1 calc GR . . .
C34A C 0.4175(13) 0.3999(6) 0.3142(10) 0.070(7) Uani 0.675(5) 1 d D P A 1
H34A H 0.4406 0.4288 0.2754 0.084 Uiso 0.675(5) 1 calc R P A 1
H34B H 0.3724 0.4197 0.3476 0.084 Uiso 0.675(5) 1 calc R P A 1
C34B C 0.438(3) 0.3978(12) 0.295(3) 0.070(7) Uani 0.325(5) 1 d D P A 2
H34C H 0.4782 0.4080 0.2512 0.084 Uiso 0.325(5) 1 calc R P A 2
H34D H 0.4029 0.4332 0.3098 0.084 Uiso 0.325(5) 1 calc R P A 2
C35 C 0.3674(7) 0.3496(4) 0.2648(6) 0.059(2) Uani 1 1 d D . . .
C36 C 0.3084(6) 0.2631(4) 0.2391(5) 0.059(2) Uani 1 1 d . . . .
C37 C 0.2915(7) 0.2034(4) 0.2350(7) 0.066(3) Uani 1 1 d . . . .
H37 H 0.3216 0.1779 0.2776 0.079 Uiso 1 1 calc R . . .
C38 C 0.2293(7) 0.1818(5) 0.1667(7) 0.075(3) Uani 1 1 d . . . .
H38 H 0.2151 0.1413 0.1623 0.090 Uiso 1 1 calc R . . .
C39 C 0.1884(10) 0.2201(7) 0.1056(7) 0.097(4) Uani 1 1 d . . . .
H39 H 0.1471 0.2041 0.0592 0.117 Uiso 1 1 calc R . . .
C40 C 0.2024(9) 0.2791(6) 0.1062(7) 0.081(3) Uani 1 1 d . . . .
H40 H 0.1711 0.3040 0.0634 0.097 Uiso 1 1 calc R . . .
C41 C 0.2649(7) 0.3001(4) 0.1731(6) 0.061(2) Uani 1 1 d . . . .
C42 C 0.2859(9) 0.4092(6) 0.1437(8) 0.096(3) Uani 1 1 d D . . .
H42A H 0.2749 0.4410 0.1833 0.116 Uiso 0.675(5) 1 calc R P A 1
H42B H 0.2248 0.4036 0.1053 0.116 Uiso 0.675(5) 1 calc R P A 1
H42C H 0.2933 0.4015 0.0840 0.116 Uiso 0.325(5) 1 calc R P A 2
H42D H 0.3335 0.4395 0.1653 0.116 Uiso 0.325(5) 1 calc R P A 2
C43A C 0.3632(13) 0.4300(9) 0.0905(11) 0.096(3) Uani 0.675(5) 1 d D P A 1
H43A H 0.3415 0.4661 0.0608 0.145 Uiso 0.675(5) 1 calc R P A 1
H43B H 0.4238 0.4373 0.1275 0.145 Uiso 0.675(5) 1 calc R P A 1
H43C H 0.3736 0.3997 0.0493 0.145 Uiso 0.675(5) 1 calc R P A 1
C43B C 0.184(2) 0.4321(18) 0.148(2) 0.096(3) Uani 0.325(5) 1 d D P A 2
H43D H 0.1731 0.4680 0.1150 0.145 Uiso 0.325(5) 1 calc R P A 2
H43E H 0.1365 0.4025 0.1261 0.145 Uiso 0.325(5) 1 calc R P A 2
H43F H 0.1766 0.4405 0.2073 0.145 Uiso 0.325(5) 1 calc R P A 2
F1 F 0.3722(9) 0.4782(4) 0.8889(7) 0.164(3) Uani 1 1 d . . . .
F2A F 0.2890(13) 0.5248(7) 0.7708(10) 0.164(3) Uani 0.675(5) 1 d D P A 1
F2B F 0.2728(19) 0.4918(13) 0.810(2) 0.164(3) Uani 0.325(5) 1 d D P A 2
F3A F 0.4468(12) 0.5286(7) 0.8204(11) 0.164(3) Uani 0.675(5) 1 d D P A 1
F3B F 0.409(3) 0.5215(16) 0.7766(19) 0.164(3) Uani 0.325(5) 1 d D P A 2
F4A F 0.3392(14) 0.5777(6) 0.8653(11) 0.164(3) Uani 0.675(5) 1 d D P A 1
F4B F 0.328(3) 0.5544(13) 0.9077(18) 0.164(3) Uani 0.325(5) 1 d D P A 2
B1 B 0.3556(10) 0.5229(5) 0.8418(10) 0.088(3) Uani 1 1 d D . . .
F5A F 0.2984(11) 0.5228(6) 0.3268(10) 0.147(2) Uani 0.675(5) 1 d D P A 1
F5B F 0.3361(14) 0.5335(13) 0.402(2) 0.147(2) Uani 0.325(5) 1 d D P A 2
F6A F 0.2378(10) 0.4592(6) 0.4168(10) 0.147(2) Uani 0.675(5) 1 d D P A 1
F6B F 0.226(2) 0.4737(12) 0.3303(17) 0.147(2) Uani 0.325(5) 1 d D P A 2
F7A F 0.2886(12) 0.5380(7) 0.4605(9) 0.147(2) Uani 0.675(5) 1 d D P A 1
F7B F 0.237(3) 0.5640(10) 0.434(2) 0.147(2) Uani 0.325(5) 1 d D P A 2
F8 F 0.1627(7) 0.5480(4) 0.3727(6) 0.147(2) Uani 1 1 d D . . .
B2 B 0.2441(9) 0.5143(5) 0.3908(8) 0.088(3) Uani 1 1 d D . . .
O3 O 0.4681(10) 0.0887(6) 0.3824(9) 0.168(3) Uani 1 1 d . . . .
N11 N 0.5181(12) 0.0009(7) 0.3478(11) 0.168(3) Uani 1 1 d D . . .
C44A C 0.553(2) -0.0467(11) 0.290(2) 0.168(3) Uani 0.675(5) 1 d D P A 1
H44A H 0.6010 -0.0716 0.3225 0.252 Uiso 0.675(5) 1 calc R P A 1
H44B H 0.4979 -0.0705 0.2653 0.252 Uiso 0.675(5) 1 calc R P A 1
H44C H 0.5820 -0.0278 0.2440 0.252 Uiso 0.675(5) 1 calc R P A 1
C44B C 0.464(4) -0.047(2) 0.286(3) 0.168(3) Uani 0.325(5) 1 d D P A 2
H44D H 0.5025 -0.0823 0.2874 0.252 Uiso 0.325(5) 1 calc R P A 2
H44E H 0.4008 -0.0555 0.3033 0.252 Uiso 0.325(5) 1 calc R P A 2
H44F H 0.4540 -0.0311 0.2280 0.252 Uiso 0.325(5) 1 calc R P A 2
C45A C 0.596(2) -0.0007(13) 0.4280(17) 0.168(3) Uani 0.675(5) 1 d D P A 1
H45A H 0.6079 -0.0413 0.4462 0.252 Uiso 0.675(5) 1 calc GR P A 1
H45B H 0.5735 0.0218 0.4735 0.252 Uiso 0.675(5) 1 calc GR P A 1
H45C H 0.6566 0.0164 0.4143 0.252 Uiso 0.675(5) 1 calc GR P A 1
C45B C 0.573(4) -0.0453(19) 0.413(3) 0.168(3) Uani 0.325(5) 1 d D P A 2
H45D H 0.5751 -0.0833 0.3849 0.252 Uiso 0.325(5) 1 calc GR P A 2
H45E H 0.5377 -0.0492 0.4616 0.252 Uiso 0.325(5) 1 calc GR P A 2
H45F H 0.6384 -0.0316 0.4317 0.252 Uiso 0.325(5) 1 calc GR P A 2
C46 C 0.4524(16) 0.0470(9) 0.3361(15) 0.168(3) Uani 1 1 d . . . .
H46 H 0.3979 0.0456 0.2937 0.202 Uiso 1 1 calc R . . .

loop_
_atom_site_aniso_label
_atom_site_aniso_U_11
_atom_site_aniso_U_22
_atom_site_aniso_U_33
_atom_site_aniso_U_23
_atom_site_aniso_U_13
_atom_site_aniso_U_12
Fe1 0.0778(10) 0.0447(8) 0.0558(8) 0.0006(5) 0.0077(7) -0.0050(6)
Fe2 0.0606(9) 0.0534(8) 0.0581(8) 0.0048(6) 0.0065(6) -0.0095(6)
S1 0.183(4) 0.092(3) 0.096(2) -0.013(2) 0.002(3) -0.009(3)
O1 0.087(5) 0.045(4) 0.057(4) 0.001(3) -0.003(3) -0.015(3)
O2 0.129(7) 0.053(4) 0.139(8) 0.024(5) 0.043(6) 0.010(5)
N1 0.083(6) 0.054(5) 0.061(5) -0.002(4) 0.002(4) -0.004(4)
N2 0.067(5) 0.049(4) 0.051(4) -0.001(3) 0.013(4) 0.003(3)
N3 0.074(5) 0.063(5) 0.054(4) -0.003(4) 0.010(4) -0.003(4)
N4 0.085(4) 0.102(5) 0.075(5) -0.015(4) 0.008(4) 0.011(3)
N5A 0.085(4) 0.102(5) 0.075(5) -0.015(4) 0.008(4) 0.011(3)
N5B 0.085(4) 0.102(5) 0.075(5) -0.015(4) 0.008(4) 0.011(3)
N6 0.083(6) 0.059(5) 0.060(5) 0.015(4) 0.002(4) -0.024(4)
N7 0.064(6) 0.110(7) 0.065(5) 0.018(5) 0.007(4) -0.009(5)
N8 0.062(7) 0.191(14) 0.136(10) 0.029(10) 0.033(6) -0.054(8)
N9 0.064(5) 0.064(5) 0.056(4) -0.002(4) 0.012(4) -0.006(4)
N10 0.070(5) 0.068(5) 0.052(4) 0.004(4) 0.013(4) 0.004(4)
C1 0.053(5) 0.050(5) 0.071(6) 0.012(4) 0.003(4) -0.012(4)
C2A 0.090(3) 0.109(3) 0.073(2) 0.001(2) 0.020(2) -0.020(2)
C2B 0.090(3) 0.109(3) 0.073(2) 0.001(2) 0.020(2) -0.020(2)
C3 0.137(11) 0.068(7) 0.082(8) -0.024(6) -0.020(7) 0.010(7)
C4 0.071(6) 0.058(6) 0.053(5) 0.001(4) 0.012(5) 0.003(5)
C5 0.062(6) 0.055(5) 0.050(5) -0.001(4) 0.014(4) -0.002(4)
C6 0.062(6) 0.063(6) 0.082(7) 0.017(5) 0.024(5) 0.007(5)
C7 0.078(7) 0.070(6) 0.063(6) 0.015(5) 0.015(5) 0.010(6)
C8 0.082(8) 0.092(9) 0.114(11) 0.038(8) 0.039(8) 0.027(7)
C9 0.055(6) 0.097(8) 0.054(5) -0.001(5) 0.008(4) 0.002(5)
C10 0.059(6) 0.075(7) 0.054(5) 0.005(5) 0.011(5) 0.009(5)
C11 0.090(8) 0.074(7) 0.060(6) 0.002(5) -0.002(5) 0.003(6)
C12 0.105(10) 0.110(11) 0.129(11) -0.023(9) 0.011(9) -0.043(9)
C13A 0.090(3) 0.109(3) 0.073(2) 0.001(2) 0.020(2) -0.020(2)
C13B 0.090(3) 0.109(3) 0.073(2) 0.001(2) 0.020(2) -0.020(2)
C14A 0.090(3) 0.109(3) 0.073(2) 0.001(2) 0.020(2) -0.020(2)
C14B 0.090(3) 0.109(3) 0.073(2) 0.001(2) 0.020(2) -0.020(2)
C15 0.090(3) 0.109(3) 0.073(2) 0.001(2) 0.020(2) -0.020(2)
C16 0.090(3) 0.109(3) 0.073(2) 0.001(2) 0.020(2) -0.020(2)
C17 0.090(3) 0.109(3) 0.073(2) 0.001(2) 0.020(2) -0.020(2)
C18 0.090(3) 0.109(3) 0.073(2) 0.001(2) 0.020(2) -0.020(2)
C19 0.090(3) 0.109(3) 0.073(2) 0.001(2) 0.020(2) -0.020(2)
C20 0.090(3) 0.109(3) 0.073(2) 0.001(2) 0.020(2) -0.020(2)
C21A 0.085(4) 0.102(5) 0.075(5) -0.015(4) 0.008(4) 0.011(3)
C21B 0.085(4) 0.102(5) 0.075(5) -0.015(4) 0.008(4) 0.011(3)
C22A 0.085(4) 0.102(5) 0.075(5) -0.015(4) 0.008(4) 0.011(3)
C22B 0.085(4) 0.102(5) 0.075(5) -0.015(4) 0.008(4) 0.011(3)
C23A 0.090(3) 0.109(3) 0.073(2) 0.001(2) 0.020(2) -0.020(2)
C23B 0.090(3) 0.109(3) 0.073(2) 0.001(2) 0.020(2) -0.020(2)
C24A 0.090(3) 0.109(3) 0.073(2) 0.001(2) 0.020(2) -0.020(2)
C24B 0.090(3) 0.109(3) 0.073(2) 0.001(2) 0.020(2) -0.020(2)
C25 0.064(8) 0.151(14) 0.128(11) 0.050(10) 0.011(7) -0.007(8)
C26 0.067(7) 0.139(12) 0.057(6) 0.001(6) 0.020(5) 0.023(8)
C27 0.071(7) 0.110(10) 0.094(8) -0.040(8) 0.014(6) 0.001(7)
C28 0.119(12) 0.119(12) 0.167(15) -0.076(11) 0.054(11) 0.017(10)
C29 0.130(14) 0.150(16) 0.131(13) -0.036(11) 0.086(11) 0.006(12)
C30 0.069(8) 0.174(16) 0.092(9) 0.015(10) 0.033(7) 0.010(10)
C31 0.100(11) 0.108(11) 0.099(9) 0.025(8) 0.041(8) 0.002(8)
C32 0.108(11) 0.148(14) 0.119(11) -0.010(10) 0.040(9) -0.045(10)
C33 0.173(15) 0.116(12) 0.102(10) -0.021(9) 0.019(10) -0.061(11)
C34A 0.096(12) 0.062(7) 0.051(10) -0.001(6) 0.008(10) -0.001(7)
C34B 0.096(12) 0.062(7) 0.051(10) -0.001(6) 0.008(10) -0.001(7)
C35 0.066(6) 0.050(5) 0.062(6) 0.006(4) 0.007(5) -0.007(4)
C36 0.052(5) 0.070(6) 0.055(5) -0.017(5) 0.011(4) -0.023(5)
C37 0.058(6) 0.064(6) 0.079(7) 0.000(5) 0.025(5) -0.016(5)
C38 0.063(6) 0.091(8) 0.074(7) -0.018(6) 0.021(6) -0.014(6)
C39 0.103(10) 0.140(13) 0.048(6) -0.020(7) 0.008(6) -0.044(9)
C40 0.087(8) 0.098(9) 0.059(6) 0.004(6) 0.018(6) -0.021(7)
C41 0.066(6) 0.068(6) 0.050(5) 0.006(4) 0.013(5) -0.008(5)
C42 0.101(7) 0.109(8) 0.082(6) 0.040(6) 0.021(5) 0.017(6)
C43A 0.101(7) 0.109(8) 0.082(6) 0.040(6) 0.021(5) 0.017(6)
C43B 0.101(7) 0.109(8) 0.082(6) 0.040(6) 0.021(5) 0.017(6)
F1 0.233(7) 0.112(4) 0.156(6) 0.009(4) 0.057(5) 0.003(5)
F2A 0.233(7) 0.112(4) 0.156(6) 0.009(4) 0.057(5) 0.003(5)
F2B 0.233(7) 0.112(4) 0.156(6) 0.009(4) 0.057(5) 0.003(5)
F3A 0.233(7) 0.112(4) 0.156(6) 0.009(4) 0.057(5) 0.003(5)
F3B 0.233(7) 0.112(4) 0.156(6) 0.009(4) 0.057(5) 0.003(5)
F4A 0.233(7) 0.112(4) 0.156(6) 0.009(4) 0.057(5) 0.003(5)
F4B 0.233(7) 0.112(4) 0.156(6) 0.009(4) 0.057(5) 0.003(5)
B1 0.104(8) 0.049(5) 0.118(8) -0.013(5) 0.042(7) 0.004(5)
F5A 0.140(5) 0.130(5) 0.169(6) -0.003(4) 0.016(4) 0.005(4)
F5B 0.140(5) 0.130(5) 0.169(6) -0.003(4) 0.016(4) 0.005(4)
F6A 0.140(5) 0.130(5) 0.169(6) -0.003(4) 0.016(4) 0.005(4)
F6B 0.140(5) 0.130(5) 0.169(6) -0.003(4) 0.016(4) 0.005(4)
F7A 0.140(5) 0.130(5) 0.169(6) -0.003(4) 0.016(4) 0.005(4)
F7B 0.140(5) 0.130(5) 0.169(6) -0.003(4) 0.016(4) 0.005(4)
F8 0.140(5) 0.130(5) 0.169(6) -0.003(4) 0.016(4) 0.005(4)
B2 0.104(8) 0.049(5) 0.118(8) -0.013(5) 0.042(7) 0.004(5)
O3 0.158(7) 0.127(7) 0.221(9) -0.056(6) 0.033(6) 0.003(5)
N11 0.158(7) 0.127(7) 0.221(9) -0.056(6) 0.033(6) 0.003(5)
C44A 0.158(7) 0.127(7) 0.221(9) -0.056(6) 0.033(6) 0.003(5)
C44B 0.158(7) 0.127(7) 0.221(9) -0.056(6) 0.033(6) 0.003(5)
C45A 0.158(7) 0.127(7) 0.221(9) -0.056(6) 0.033(6) 0.003(5)
C45B 0.158(7) 0.127(7) 0.221(9) -0.056(6) 0.033(6) 0.003(5)
C46 0.158(7) 0.127(7) 0.221(9) -0.056(6) 0.033(6) 0.003(5)

loop_
_atom_type_symbol
_atom_type_description
_atom_type_scat_dispersion_real
_atom_type_scat_dispersion_imag
_atom_type_scat_source
C C 0.0033 0.0016 'International Tables Vol C Tables 4.2.6.8 and 6.1.1.4'
H H 0.0000 0.0000 'International Tables Vol C Tables 4.2.6.8 and 6.1.1.4'
B B 0.0013 0.0007 'International Tables Vol C Tables 4.2.6.8 and 6.1.1.4'
F F 0.0171 0.0103 'International Tables Vol C Tables 4.2.6.8 and 6.1.1.4'
Fe Fe 0.3463 0.8444 'International Tables Vol C Tables 4.2.6.8 and 6.1.1.4'
N N 0.0061 0.0033 'International Tables Vol C Tables 4.2.6.8 and 6.1.1.4'
O O 0.0106 0.0060 'International Tables Vol C Tables 4.2.6.8 and 6.1.1.4'
S S 0.1246 0.1234 'International Tables Vol C Tables 4.2.6.8 and 6.1.1.4'

loop_
_geom_angle_atom_site_label_1
_geom_angle_atom_site_label_2
_geom_angle_atom_site_label_3
_geom_angle
O1 Fe1 S1 104.0(2)
O1 Fe1 N1 81.3(3)
O1 Fe1 N2 121.0(3)
O1 Fe1 N4 116.3(3)
N1 Fe1 S1 174.6(2)
N2 Fe1 S1 100.1(2)
N2 Fe1 N1 77.0(3)
N2 Fe1 N4 111.7(3)
N4 Fe1 S1 99.2(3)
N4 Fe1 N1 78.0(3)
O1 Fe2 O2 99.5(3)
O1 Fe2 N6 81.7(2)
O1 Fe2 N7 117.2(3)
O1 Fe2 N9 124.3(3)
O2 Fe2 N6 177.7(3)
O2 Fe2 N7 102.2(4)
N7 Fe2 N6 78.9(4)
N9 Fe2 O2 101.0(4)
N9 Fe2 N6 76.7(3)
N9 Fe2 N7 108.1(3)
Fe1 S1 H1 109.5
Fe2 O1 Fe1 132.1(3)
C1 O1 Fe1 113.3(5)
C1 O1 Fe2 114.1(4)
Fe2 O2 H2A 112.9
Fe2 O2 H2B 113.8
H2A O2 H2B 100.7
C2A N1 Fe1 99.7(8)
C2B N1 Fe1 101.5(13)
C2B N1 C13B 105.9(18)
C3 N1 Fe1 112.2(6)
C3 N1 C2A 99.5(10)
C3 N1 C2B 138.1(17)
C3 N1 C13A 120.3(10)
C3 N1 C13B 90.6(14)
C13A N1 Fe1 109.3(8)
C13A N1 C2A 113.6(11)
C13B N1 Fe1 102.5(13)
C4 N2 Fe1 117.5(6)
C4 N2 C5 104.4(7)
C5 N2 Fe1 138.1(6)
C4 N3 C10 105.5(8)
C4 N3 C11 127.2(8)
C10 N3 C11 127.1(8)
C14A N4 Fe1 110.3(9)
C14A N4 C15 108.4(11)
C14B N4 Fe1 122.2(14)
C14B N4 C15 99.3(15)
C15 N4 Fe1 138.5(9)
C14A N5A C20 111.3(13)
C14A N5A C21A 121.2(14)
C20 N5A C21A 127.6(13)
C14B N5B C20 103(2)
C14B N5B C21B 126(2)
C20 N5B C21B 127(2)
C23A N6 Fe2 101.0(8)
C23A N6 C24A 109.8(11)
C23B N6 Fe2 99.8(12)
C24A N6 Fe2 106.7(8)
C24B N6 Fe2 105.0(13)
C24B N6 C23B 118.2(18)
C34A N6 Fe2 110.0(7)
C34A N6 C23A 118.1(12)
C34A N6 C24A 110.4(11)
C34B N6 Fe2 114.6(9)
C34B N6 C23B 93(3)
C34B N6 C24B 124(3)
C25 N7 Fe2 115.4(10)
C25 N7 C26 106.2(11)
C26 N7 Fe2 137.4(8)
C25 N8 C32 122.7(15)
C31 N8 C25 107.7(11)
C31 N8 C32 128.8(13)
C35 N9 Fe2 116.3(6)
C35 N9 C36 106.3(8)
C36 N9 Fe2 137.4(7)
C35 N10 C41 107.9(7)
C35 N10 C42 126.2(9)
C41 N10 C42 125.9(9)
O1 C1 H1A 107.9
O1 C1 H1B 104.8
O1 C1 C2A 113.8(9)
O1 C1 C2B 116.0(14)
O1 C1 C23A 111.5(10)
O1 C1 C23B 116.2(14)
C2A C1 H1A 107.9
C2A C1 C23A 107.7(9)
C2B C1 H1B 104.8
C23A C1 H1A 107.9
C23B C1 H1B 104.8
C23B C1 C2B 108.9(12)
N1 C2A H2AA 110.2
N1 C2A H2AB 110.2
C1 C2A N1 107.4(10)
C1 C2A H2AA 110.2
C1 C2A H2AB 110.2
H2AA C2A H2AB 108.5
N1 C2B H2BA 110.2
N1 C2B H2BB 110.2
C1 C2B N1 107.6(14)
C1 C2B H2BA 110.2
C1 C2B H2BB 110.2
H2BA C2B H2BB 108.5
N1 C3 H3A 109.3
N1 C3 H3B 109.3
N1 C3 C4 111.5(8)
H3A C3 H3B 108.0
C4 C3 H3A 109.3
C4 C3 H3B 109.3
N2 C4 N3 113.2(8)
N2 C4 C3 121.2(9)
N3 C4 C3 125.2(8)
C6 C5 N2 129.9(9)
C10 C5 N2 109.3(8)
C10 C5 C6 120.7(9)
C5 C6 H6 120.8
C7 C6 C5 118.3(10)
C7 C6 H6 120.8
C6 C7 H7 119.4
C6 C7 C8 121.2(11)
C8 C7 H7 119.4
C7 C8 H8 118.6
C7 C8 C9 122.8(11)
C9 C8 H8 118.6
C8 C9 H9 123.6
C8 C9 C10 112.8(10)
C10 C9 H9 123.6
N3 C10 C9 128.4(10)
C5 C10 N3 107.4(8)
C5 C10 C9 124.1(10)
N3 C11 H11A 109.4
N3 C11 H11B 109.4
N3 C11 C12 111.2(9)
H11A C11 H11B 108.0
C12 C11 H11A 109.4
C12 C11 H11B 109.4
C11 C12 H12A 109.5
C11 C12 H12B 109.5
C11 C12 H12C 109.5
H12A C12 H12B 109.5
H12A C12 H12C 109.5
H12B C12 H12C 109.5
N1 C13A H13A 110.3
N1 C13A H13B 110.3
H13A C13A H13B 108.6
C14A C13A N1 106.9(13)
C14A C13A H13A 110.3
C14A C13A H13B 110.3
N1 C13B H13C 107.6
N1 C13B H13D 107.6
H13C C13B H13D 107.0
C14B C13B N1 119(2)
C14B C13B H13C 107.6
C14B C13B H13D 107.6
N4 C14A C13A 128.2(13)
N5A C14A N4 108.3(14)
N5A C14A C13A 123.5(13)
N4 C14B N5B 119(2)
N4 C14B C13B 113(2)
N5B C14B C13B 127.0(19)
N4 C15 C20 108.7(11)
C16 C15 N4 131.7(13)
C16 C15 C20 119.5(11)
C15 C16 H16 119.8
C15 C16 C17 120.3(14)
C17 C16 H16 119.8
C16 C17 H17 121.1
C16 C17 C18 117.9(13)
C18 C17 H17 121.1
C17 C18 H18 118.3
C17 C18 C19 123.4(13)
C19 C18 H18 118.3
C18 C19 H19 121.2
C20 C19 C18 117.5(14)
C20 C19 H19 121.2
N5A C20 C15 103.1(11)
N5B C20 C15 104.3(15)
C19 C20 N5A 135.1(14)
C19 C20 N5B 130.9(17)
C19 C20 C15 121.3(12)
N5A C21A H21A 109.9
N5A C21A H21B 109.9
H21A C21A H21B 108.3
C22A C21A N5A 108.7(14)
C22A C21A H21A 109.9
C22A C21A H21B 109.9
N5B C21B H21C 110.4
N5B C21B H21D 110.4
N5B C21B C22B 107(3)
H21C C21B H21D 108.6
C22B C21B H21C 110.4
C22B C21B H21D 110.4
C21A C22A H22A 109.5
C21A C22A H22B 109.5
C21A C22A H22C 109.5
H22A C22A H22B 109.5
H22A C22A H22C 109.5
H22B C22A H22C 109.5
C21B C22B H22D 109.5
C21B C22B H22E 109.5
C21B C22B H22F 109.5
H22D C22B H22E 109.5
H22D C22B H22F 109.5
H22E C22B H22F 109.5
N6 C23A H23A 109.7
N6 C23A H23B 109.7
C1 C23A N6 110.0(10)
C1 C23A H23A 109.7
C1 C23A H23B 109.7
H23A C23A H23B 108.2
N6 C23B H23C 109.6
N6 C23B H23D 109.6
C1 C23B N6 110.3(14)
C1 C23B H23C 109.6
C1 C23B H23D 109.6
H23C C23B H23D 108.1
N6 C24A H24A 110.1
N6 C24A H24B 110.1
H24A C24A H24B 108.4
C25 C24A N6 108.2(11)
C25 C24A H24A 110.1
C25 C24A H24B 110.1
N6 C24B H24C 110.6
N6 C24B H24D 110.6
N6 C24B C25 105.8(14)
H24C C24B H24D 108.7
C25 C24B H24C 110.6
C25 C24B H24D 110.6
N7 C25 N8 108.6(14)
N7 C25 C24A 122.5(12)
N7 C25 C24B 119.5(16)
N8 C25 C24A 128.5(13)
N8 C25 C24B 120.6(14)
N7 C26 C27 129.3(12)
C31 C26 N7 111.7(13)
C31 C26 C27 118.8(12)
C26 C27 H27 122.0
C28 C27 C26 116.0(13)
C28 C27 H27 122.0
C27 C28 H28 120.5
C29 C28 C27 119.0(18)
C29 C28 H28 120.5
C28 C29 H29 115.2
C28 C29 C30 129.5(17)
C30 C29 H29 115.2
C29 C30 H30 125.1
C29 C30 C31 109.7(15)
C31 C30 H30 125.1
N8 C31 C26 105.5(13)
N8 C31 C30 128.5(15)
C26 C31 C30 126.0(15)
N8 C32 H32A 111.1
N8 C32 H32B 111.1
H32A C32 H32B 109.0
C33 C32 N8 103.4(11)
C33 C32 H32A 111.1
C33 C32 H32B 111.1
C32 C33 H33A 109.5
C32 C33 H33B 109.5
C32 C33 H33C 109.5
H33A C33 H33B 109.5
H33A C33 H33C 109.5
H33B C33 H33C 109.5
N6 C34A H34A 110.4
N6 C34A H34B 110.4
N6 C34A C35 106.9(10)
H34A C34A H34B 108.6
C35 C34A H34A 110.4
C35 C34A H34B 110.4
N6 C34B H34C 110.4
N6 C34B H34D 110.4
N6 C34B C35 106.6(14)
H34C C34B H34D 108.6
C35 C34B H34C 110.4
C35 C34B H34D 110.4
N9 C35 N10 112.7(8)
N9 C35 C34A 122.0(9)
N9 C35 C34B 124.7(11)
N10 C35 C34A 124.8(9)
N10 C35 C34B 121.3(11)
N9 C36 C37 130.6(10)
N9 C36 C41 109.1(8)
C37 C36 C41 119.8(9)
C36 C37 H37 121.0
C36 C37 C38 118.1(11)
C38 C37 H37 121.0
C37 C38 H38 120.4
C39 C38 C37 119.2(11)
C39 C38 H38 120.4
C38 C39 H39 117.3
C40 C39 C38 125.4(11)
C40 C39 H39 117.3
C39 C40 H40 122.4
C39 C40 C41 115.2(11)
C41 C40 H40 122.4
N10 C41 C36 104.0(8)
C40 C41 N10 133.6(10)
C40 C41 C36 122.3(10)
N10 C42 H42A 108.0
N10 C42 H42B 108.0
N10 C42 H42C 109.2
N10 C42 H42D 109.2
N10 C42 C43A 117.2(11)
N10 C42 C43B 111.9(15)
H42A C42 H42B 107.3
H42C C42 H42D 107.9
C43A C42 H42A 108.0
C43A C42 H42B 108.0
C43B C42 H42C 109.2
C43B C42 H42D 109.2
C42 C43A H43A 109.5
C42 C43A H43B 109.5
C42 C43A H43C 109.5
H43A C43A H43B 109.5
H43A C43A H43C 109.5
H43B C43A H43C 109.5
C42 C43B H43D 109.5
C42 C43B H43E 109.5
C42 C43B H43F 109.5
H43D C43B H43E 109.5
H43D C43B H43F 109.5
H43E C43B H43F 109.5
B1 F1 F2B 51.4(9)
B1 F2B F1 45.5(11)
F1 B1 F2A 124.6(13)
F1 B1 F2B 83.1(17)
F1 B1 F3A 97.1(13)
F1 B1 F3B 111.1(19)
F1 B1 F4A 127.7(14)
F1 B1 F4B 90.9(18)
F2A B1 F3A 109.9(14)
F3B B1 F2B 103(2)
F3B B1 F4B 147(3)
F4A B1 F2A 94.5(14)
F4A B1 F3A 100.4(14)
F4B B1 F2B 104(2)
B2 F5B F7B 51.1(12)
F8 F7B F5B 104.0(16)
B2 F7B F5B 51.3(12)
B2 F7B F8 60.4(11)
B2 F8 F7B 58.3(9)
F5A B2 F8 106.9(11)
F5B B2 F8 126.4(16)
F6A B2 F5A 115.8(12)
F6A B2 F8 120.6(12)
F6B B2 F5B 114(2)
F6B B2 F7B 160(2)
F6B B2 F8 99.5(16)
F7A B2 F5A 109.1(13)
F7A B2 F6A 99.7(13)
F7A B2 F8 103.2(10)
F7B B2 F5B 78(2)
F7B B2 F8 61.3(16)
C44A N11 C45A 103.5(19)
C44B N11 C45B 95.8(17)
C46 N11 C44A 135(2)
C46 N11 C44B 100(2)
C46 N11 C45A 120.0(17)
C46 N11 C45B 146(3)
N11 C44A H44A 109.5
N11 C44A H44B 109.5
N11 C44A H44C 109.5
H44A C44A H44B 109.5
H44A C44A H44C 109.5
H44B C44A H44C 109.5
N11 C44B H44D 109.5
N11 C44B H44E 109.5
N11 C44B H44F 109.5
H44D C44B H44E 109.5
H44D C44B H44F 109.5
H44E C44B H44F 109.5
N11 C45A H45A 109.5
N11 C45A H45B 109.5
N11 C45A H45C 109.5
H45A C45A H45B 109.5
H45A C45A H45C 109.5
H45B C45A H45C 109.5
N11 C45B H45D 109.5
N11 C45B H45E 109.5
N11 C45B H45F 109.5
H45D C45B H45E 109.5
H45D C45B H45F 109.5
H45E C45B H45F 109.5
O3 C46 N11 117(2)
O3 C46 H46 121.5
N11 C46 H46 121.5

loop_
_geom_bond_atom_site_label_1
_geom_bond_atom_site_label_2
_geom_bond_distance
Fe1 S1 2.344(4)
Fe1 O1 2.015(6)
Fe1 N1 2.302(8)
Fe1 N2 2.083(8)
Fe1 N4 2.095(10)
Fe2 O1 2.009(6)
Fe2 O2 2.076(7)
Fe2 N6 2.290(7)
Fe2 N7 2.094(9)
Fe2 N9 2.053(8)
S1 H1 1.2000
O1 C1 1.419(11)
O2 H2A 0.9317
O2 H2B 0.9300
N1 C2A 1.547(13)
N1 C2B 1.516(16)
N1 C3 1.414(13)
N1 C13A 1.474(13)
N1 C13B 1.549(16)
N2 C4 1.323(11)
N2 C5 1.409(12)
N3 C4 1.357(12)
N3 C10 1.389(12)
N3 C11 1.466(12)
N4 C14A 1.366(14)
N4 C14B 1.315(17)
N4 C15 1.382(13)
N5A C14A 1.359(14)
N5A C20 1.403(15)
N5A C21A 1.57(2)
N5B C14B 1.330(17)
N5B C20 1.358(18)
N5B C21B 1.51(4)
N6 C23A 1.510(13)
N6 C23B 1.545(16)
N6 C24A 1.542(13)
N6 C24B 1.527(16)
N6 C34A 1.435(15)
N6 C34B 1.44(2)
N7 C25 1.289(17)
N7 C26 1.372(15)
N8 C25 1.435(17)
N8 C31 1.331(19)
N8 C32 1.514(16)
N9 C35 1.322(11)
N9 C36 1.378(11)
N10 C35 1.340(12)
N10 C41 1.404(12)
N10 C42 1.477(13)
C1 H1A 1.0000
C1 H1B 1.0000
C1 C2A 1.473(14)
C1 C2B 1.498(18)
C1 C23A 1.503(14)
C1 C23B 1.463(18)
C2A H2AA 0.9900
C2A H2AB 0.9900
C2B H2BA 0.9900
C2B H2BB 0.9900
C3 H3A 0.9900
C3 H3B 0.9900
C3 C4 1.517(14)
C5 C6 1.394(13)
C5 C10 1.355(13)
C6 H6 0.9500
C6 C7 1.350(14)
C7 H7 0.9500
C7 C8 1.397(17)
C8 H8 0.9500
C8 C9 1.415(17)
C9 H9 0.9500
C9 C10 1.422(14)
C11 H11A 0.9900
C11 H11B 0.9900
C11 C12 1.545(16)
C12 H12A 0.9800
C12 H12B 0.9800
C12 H12C 0.9800
C13A H13A 0.9900
C13A H13B 0.9900
C13A C14A 1.46(2)
C13B H13C 0.9900
C13B H13D 0.9900
C13B C14B 1.46(2)
C15 C16 1.374(17)
C15 C20 1.445(19)
C16 H16 0.9500
C16 C17 1.381(17)
C17 H17 0.9500
C17 C18 1.389(18)
C18 H18 0.9500
C18 C19 1.409(17)
C19 H19 0.9500
C19 C20 1.323(16)
C21A H21A 0.9900
C21A H21B 0.9900
C21A C22A 1.50(2)
C21B H21C 0.9900
C21B H21D 0.9900
C21B C22B 1.51(3)
C22A H22A 0.9800
C22A H22B 0.9800
C22A H22C 0.9800
C22B H22D 0.9800
C22B H22E 0.9800
C22B H22F 0.9800
C23A H23A 0.9900
C23A H23B 0.9900
C23B H23C 0.9900
C23B H23D 0.9900
C24A H24A 0.9900
C24A H24B 0.9900
C24A C25 1.49(2)
C24B H24C 0.9900
C24B H24D 0.9900
C24B C25 1.55(3)
C26 C27 1.427(18)
C26 C31 1.350(18)
C27 H27 0.9500
C27 C28 1.403(19)
C28 H28 0.9500
C28 C29 1.33(2)
C29 H29 0.9500
C29 C30 1.35(2)
C30 H30 0.9500
C30 C31 1.42(2)
C32 H32A 0.9900
C32 H32B 0.9900
C32 C33 1.498(18)
C33 H33A 0.9800
C33 H33B 0.9800
C33 H33C 0.9800
C34A H34A 0.9900
C34A H34B 0.9900
C34A C35 1.514(15)
C34B H34C 0.9900
C34B H34D 0.9900
C34B C35 1.52(2)
C36 C37 1.386(13)
C36 C41 1.424(14)
C37 H37 0.9500
C37 C38 1.392(15)
C38 H38 0.9500
C38 C39 1.377(18)
C39 H39 0.9500
C39 C40 1.364(17)
C40 H40 0.9500
C40 C41 1.372(15)
C42 H42A 0.9900
C42 H42B 0.9900
C42 H42C 0.9900
C42 H42D 0.9900
C42 C43A 1.539(17)
C42 C43B 1.53(2)
C43A H43A 0.9800
C43A H43B 0.9800
C43A H43C 0.9800
C43B H43D 0.9800
C43B H43E 0.9800
C43B H43F 0.9800
F1 F2B 1.77(3)
F1 B1 1.271(17)
F2A B1 1.368(14)
F2B B1 1.394(17)
F3A B1 1.370(13)
F3B B1 1.363(16)
F4A B1 1.338(13)
F4B B1 1.374(16)
F5A B2 1.368(12)
F5B F7B 1.69(4)
F5B B2 1.348(15)
F6A B2 1.333(12)
F6B B2 1.339(15)
F7A B2 1.318(13)
F7B F8 1.39(3)
F7B B2 1.344(15)
F8 B2 1.374(11)
O3 C46 1.21(2)
N11 C44A 1.554(19)
N11 C44B 1.60(2)
N11 C45A 1.57(2)
N11 C45B 1.60(2)
N11 C46 1.39(2)
C44A H44A 0.9800
C44A H44B 0.9800
C44A H44C 0.9800
C44B H44D 0.9800
C44B H44E 0.9800
C44B H44F 0.9800
C45A H45A 0.9800
C45A H45B 0.9800
C45A H45C 0.9800
C45B H45D 0.9800
C45B H45E 0.9800
C45B H45F 0.9800
C46 H46 0.9500

loop_
_geom_torsion_atom_site_label_1
_geom_torsion_atom_site_label_2
_geom_torsion_atom_site_label_3
_geom_torsion_atom_site_label_4
_geom_torsion
Fe1 O1 C1 C2A 31.4(10)
Fe1 O1 C1 C2B -25.1(14)
Fe1 O1 C1 C23A 153.5(8)
Fe1 O1 C1 C23B -155.1(14)
Fe1 N1 C2A C1 46.2(13)
Fe1 N1 C2B C1 -43(2)
Fe1 N1 C3 C4 7.3(13)
Fe1 N1 C13A C14A 24.9(15)
Fe1 N1 C13B C14B -25(3)
Fe1 N2 C4 N3 178.1(6)
Fe1 N2 C4 C3 4.2(12)
Fe1 N2 C5 C6 -0.7(15)
Fe1 N2 C5 C10 -179.4(7)
Fe1 N4 C14A N5A 170.1(10)
Fe1 N4 C14A C13A -9(2)
Fe1 N4 C14B N5B 171(2)
Fe1 N4 C14B C13B -4(4)
Fe1 N4 C15 C16 14(2)
Fe1 N4 C15 C20 -162.8(9)
Fe2 O1 C1 C2A -155.5(8)
Fe2 O1 C1 C2B 147.9(13)
Fe2 O1 C1 C23A -33.4(10)
Fe2 O1 C1 C23B 18.0(16)
Fe2 N6 C23A C1 -42.0(14)
Fe2 N6 C23B C1 43(2)
Fe2 N6 C24A C25 -26.6(15)
Fe2 N6 C24B C25 38(2)
Fe2 N6 C34A C35 -29.6(15)
Fe2 N6 C34B C35 1(5)
Fe2 N7 C25 N8 166.0(9)
Fe2 N7 C25 C24A -21.0(19)
Fe2 N7 C25 C24B 22.2(19)
Fe2 N7 C26 C27 22.5(19)
Fe2 N7 C26 C31 -162.1(9)
Fe2 N9 C35 N10 -179.7(6)
Fe2 N9 C35 C34A -7.0(14)
Fe2 N9 C35 C34B 13(3)
Fe2 N9 C36 C37 -8.5(15)
Fe2 N9 C36 C41 179.2(7)
O1 C1 C2A N1 -55.2(15)
O1 C1 C2B N1 49(3)
O1 C1 C23A N6 53.0(16)
O1 C1 C23B N6 -44(3)
N1 C3 C4 N2 -8.0(16)
N1 C3 C4 N3 178.9(9)
N1 C13A C14A N4 -12(2)
N1 C13A C14A N5A 168.3(14)
N1 C13B C14B N4 21(5)
N1 C13B C14B N5B -154(3)
N2 C5 C6 C7 -178.0(9)
N2 C5 C10 N3 0.5(10)
N2 C5 C10 C9 179.1(8)
N4 C15 C16 C17 -172.4(12)
N4 C15 C20 N5A 2.3(13)
N4 C15 C20 N5B -23.1(18)
N4 C15 C20 C19 175.9(11)
N6 C24A C25 N7 34(2)
N6 C24A C25 N8 -154.9(15)
N6 C24A C25 C24B -63.5(14)
N6 C24B C25 N7 -43(3)
N6 C24B C25 N8 177.8(15)
N6 C24B C25 C24A 63.2(15)
N6 C34A C35 N9 26.3(19)
N6 C34A C35 N10 -161.9(10)
N6 C34A C35 C34B -78(4)
N6 C34B C35 N9 -9(5)
N6 C34B C35 N10 -175(2)
N6 C34B C35 C34A 78(3)
N7 C26 C27 C28 -176.7(12)
N7 C26 C31 N8 -3.6(16)
N7 C26 C31 C30 173.4(13)
N9 C36 C37 C38 -173.7(9)
N9 C36 C41 N10 -0.1(10)
N9 C36 C41 C40 176.4(9)
C2A N1 C2B C1 49.6(15)
C2A N1 C3 C4 -97.3(13)
C2A N1 C13A C14A 135.2(13)
C2A N1 C13B C14B 112(3)
C2A C1 C2B N1 -51.4(15)
C2A C1 C23A N6 178.5(14)
C2A C1 C23B N6 128.2(18)
C2B N1 C2A C1 -50.7(16)
C2B N1 C3 C4 -133.8(16)
C2B N1 C13A C14A 120(2)
C2B N1 C13B C14B 81(4)
C2B C1 C2A N1 49.9(15)
C2B C1 C23A N6 -128.7(18)
C2B C1 C23B N6 -177(2)
C3 N1 C2A C1 160.9(12)
C3 N1 C2B C1 100(2)
C3 N1 C13A C14A -107.0(15)
C3 N1 C13B C14B -137(3)
C4 N2 C5 C6 179.6(9)
C4 N2 C5 C10 0.9(10)
C4 N3 C10 C5 -1.7(10)
C4 N3 C10 C9 179.8(9)
C4 N3 C11 C12 -99.4(12)
C5 N2 C4 N3 -2.1(10)
C5 N2 C4 C3 -176.0(10)
C5 C6 C7 C8 -1.6(15)
C6 C5 C10 N3 -178.3(8)
C6 C5 C10 C9 0.2(14)
C6 C7 C8 C9 2.1(16)
C7 C8 C9 C10 -1.2(14)
C8 C9 C10 N3 178.3(9)
C8 C9 C10 C5 0.1(14)
C10 N3 C4 N2 2.5(10)
C10 N3 C4 C3 176.0(11)
C10 N3 C11 C12 84.7(12)
C10 C5 C6 C7 0.5(13)
C11 N3 C4 N2 -174.2(8)
C11 N3 C4 C3 -0.6(16)
C11 N3 C10 C5 174.9(9)
C11 N3 C10 C9 -3.5(16)
C13A N1 C2A C1 -69.9(16)
C13A N1 C2B C1 -149(3)
C13A N1 C3 C4 138.0(12)
C13A N1 C13B C14B 81(3)
C13B N1 C2A C1 -91(3)
C13B N1 C2B C1 -150(2)
C13B N1 C3 C4 111.2(18)
C13B N1 C13A C14A -61(2)
C14A N4 C14B N5B 103(5)
C14A N4 C14B C13B -73(4)
C14A N4 C15 C16 171.9(14)
C14A N4 C15 C20 -4.8(14)
C14A N5A C20 N5B 97(4)
C14A N5A C20 C15 1.0(16)
C14A N5A C20 C19 -171.2(15)
C14A N5A C21A C22A 93.4(19)
C14B N4 C14A N5A -67(3)
C14B N4 C14A C13A 114(4)
C14B N4 C15 C16 -164(2)
C14B N4 C15 C20 20(2)
C14B N5B C20 N5A -75(4)
C14B N5B C20 C15 15(3)
C14B N5B C20 C19 174(2)
C14B N5B C21B C22B 94(4)
C15 N4 C14A N5A 5.4(17)
C15 N4 C14A C13A -174.2(16)
C15 N4 C14B N5B -11(4)
C15 N4 C14B C13B 174(3)
C15 C16 C17 C18 -3.5(17)
C16 C15 C20 N5A -174.8(11)
C16 C15 C20 N5B 159.8(17)
C16 C15 C20 C19 -1.2(18)
C16 C17 C18 C19 0.3(17)
C17 C18 C19 C20 2.4(17)
C18 C19 C20 N5A 169.3(14)
C18 C19 C20 N5B -157(2)
C18 C19 C20 C15 -1.9(17)
C20 N5A C14A N4 -4.0(18)
C20 N5A C14A C13A 175.6(15)
C20 N5A C21A C22A -85.5(19)
C20 N5B C14B N4 -4(4)
C20 N5B C14B C13B 172(3)
C20 N5B C21B C22B -61(5)
C20 C15 C16 C17 4.0(18)
C21A N5A C14A N4 176.9(13)
C21A N5A C14A C13A -3(3)
C21A N5A C20 N5B -84(4)
C21A N5A C20 C15 180.0(14)
C21A N5A C20 C19 8(3)
C21B N5B C14B N4 -164(3)
C21B N5B C14B C13B 11(6)
C21B N5B C20 N5A 85(5)
C21B N5B C20 C15 175(3)
C21B N5B C20 C19 -26(4)
C23A N6 C23B C1 -53.2(16)
C23A N6 C24A C25 82.1(16)
C23A N6 C24B C25 135(2)
C23A N6 C34A C35 -144.7(11)
C23A N6 C34B C35 -130(2)
C23A C1 C2A N1 -179.4(13)
C23A C1 C2B N1 -129.2(17)
C23A C1 C23B N6 51.7(15)
C23B N6 C23A C1 51.1(15)
C23B N6 C24A C25 117(2)
C23B N6 C24B C25 147.9(17)
C23B N6 C34A C35 -125.4(19)
C23B N6 C34B C35 -101(4)
C23B C1 C2A N1 132.4(17)
C23B C1 C2B N1 -178(2)
C23B C1 C23A N6 -53.3(16)
C24A N6 C23A C1 -154.4(13)
C24A N6 C23B C1 -102(3)
C24A N6 C24B C25 -60.3(14)
C24A N6 C34A C35 87.8(14)
C24A N6 C34B C35 111(3)
C24B N6 C23A C1 -144.7(19)
C24B N6 C23B C1 -70(3)
C24B N6 C24A C25 66.2(16)
C24B N6 C34A C35 116.8(18)
C24B N6 C34B C35 131(3)
C25 N7 C26 C27 -170.2(13)
C25 N7 C26 C31 5.3(15)
C25 N8 C31 C26 0.7(16)
C25 N8 C31 C30 -176.2(15)
C25 N8 C32 C33 98.6(18)
C26 N7 C25 N8 -4.6(16)
C26 N7 C25 C24A 168.4(14)
C26 N7 C25 C24B -148.4(16)
C26 C27 C28 C29 -6(2)
C27 C26 C31 N8 172.4(11)
C27 C26 C31 C30 -11(2)
C27 C28 C29 C30 6(3)
C28 C29 C30 C31 -7(2)
C29 C30 C31 N8 -174.6(15)
C29 C30 C31 C26 9(2)
C31 N8 C25 N7 2.6(18)
C31 N8 C25 C24A -169.9(17)
C31 N8 C25 C24B 146(2)
C31 N8 C32 C33 -92.4(19)
C31 C26 C27 C28 8.2(17)
C32 N8 C25 N7 173.5(13)
C32 N8 C25 C24A 1(3)
C32 N8 C25 C24B -43(3)
C32 N8 C31 C26 -169.6(13)
C32 N8 C31 C30 13(3)
C34A N6 C23A C1 77.9(17)
C34A N6 C23B C1 151(3)
C34A N6 C24A C25 -146.0(13)
C34A N6 C24B C25 -110(2)
C34A N6 C34B C35 -78(3)
C34B N6 C23A C1 94(3)
C34B N6 C23B C1 158(2)
C34B N6 C24A C25 -143.2(17)
C34B N6 C24B C25 -97(3)
C34B N6 C34A C35 79(3)
C35 N9 C36 C37 172.8(9)
C35 N9 C36 C41 0.4(10)
C35 N10 C41 C36 -0.3(10)
C35 N10 C41 C40 -176.2(11)
C35 N10 C42 C43A 75.2(16)
C35 N10 C42 C43B -110(2)
C36 N9 C35 N10 -0.7(10)
C36 N9 C35 C34A 172.1(12)
C36 N9 C35 C34B -168(3)
C36 C37 C38 C39 1.1(15)
C37 C36 C41 N10 -173.4(8)
C37 C36 C41 C40 3.1(14)
C37 C38 C39 C40 -1.1(19)
C38 C39 C40 C41 1.9(18)
C39 C40 C41 N10 172.4(10)
C39 C40 C41 C36 -2.9(16)
C41 N10 C35 N9 0.6(11)
C41 N10 C35 C34A -171.9(12)
C41 N10 C35 C34B 168(3)
C41 N10 C42 C43A -104.5(14)
C41 N10 C42 C43B 70(2)
C41 C36 C37 C38 -2.1(13)
C42 N10 C35 N9 -179.1(8)
C42 N10 C35 C34A 8.4(17)
C42 N10 C35 C34B -11(3)
C42 N10 C41 C36 179.5(8)
C42 N10 C41 C40 3.6(17)
F1 F2B B1 F2A 162(2)
F1 F2B B1 F3A 93(2)
F1 F2B B1 F3B 110(2)
F1 F2B B1 F4A -128.4(18)
F1 F2B B1 F4B -89(2)
F2B F1 B1 F2A -15.1(18)
F2B F1 B1 F3A -135.2(18)
F2B F1 B1 F3B -101(3)
F2B F1 B1 F4A 116(2)
F2B F1 B1 F4B 104(2)
F5B F7B F8 B2 28.0(15)
F5B F7B B2 F5A -45.8(19)
F5B F7B B2 F6A 108(3)
F5B F7B B2 F6B -129(7)
F5B F7B B2 F7A 51(2)
F5B F7B B2 F8 -144(2)
F7B F5B B2 F5A 126(2)
F7B F5B B2 F6A -127(2)
F7B F5B B2 F6B 163(3)
F7B F5B B2 F7A -40.4(18)
F7B F5B B2 F8 39(2)
F7B F8 B2 F5A -105(2)
F7B F8 B2 F5B -45(3)
F7B F8 B2 F6A 120(2)
F7B F8 B2 F6B -175(2)
F7B F8 B2 F7A 10(2)
F8 F7B B2 F5A 98.5(15)
F8 F7B B2 F5B 144(2)
F8 F7B B2 F6A -108(2)
F8 F7B B2 F6B 15(7)
F8 F7B B2 F7A -165(3)
B2 F5B F7B F8 -31.5(17)
C44A N11 C46 O3 -151(2)
C44B N11 C46 O3 172(3)
C45A N11 C46 O3 11(3)
C45B N11 C46 O3 55(5)
